data_1517345
loop_
_publ_author_name
'Brissos, Rosa F.'
'Torrents, Ester'
'Mariana Dos Santos Mello, Francyelli'
'Carvalho Pires, Wanessa'
'de Paula Silveira-Lacerda, Elis\^angela'
'Caballero, Ana B.'
'Caubet, Amparo'
'Massera, Chiara'
'Roubeau, Olivier'
'Teat, Simon J.'
'Gamez, Patrick'

_publ_section_title
;
 Highly cytotoxic DNA-interacting copper(ii) coordination compounds.
;
_journal_issue 10
_journal_name_full 'Metallomics : integrated biometal science'
_journal_page_first 1853
_journal_page_last 1868
_journal_paper_doi 10.1039/c4mt00152d
_journal_volume 6
_journal_year 2014
_chemical_formula_moiety 'C80 H76 Cl6 Cu3 N12 O4, 6(C H4 O)'
_chemical_formula_sum 'C86 H100 Cl6 Cu3 N12 O10'
_chemical_formula_weight 1865.10
_chemical_name_systematic
; 
 ? 
;
_space_group_IT_number 2
_symmetry_cell_setting triclinic
_symmetry_space_group_name_Hall '-P 1'
_symmetry_space_group_name_H-M 'P -1'
_atom_sites_solution_hydrogens geom
_atom_sites_solution_primary direct
_atom_sites_solution_secondary difmap
_audit_creation_method SHELXL-97
_cell_angle_alpha 73.7590(10)
_cell_angle_beta 81.8970(10)
_cell_angle_gamma 72.6210(10)
_cell_formula_units_Z 1
_cell_length_a 10.9272(10)
_cell_length_b 11.8160(11)
_cell_length_c 18.887(2)
_cell_measurement_reflns_used 6454
_cell_measurement_temperature 100(2)
_cell_measurement_theta_max 27.11
_cell_measurement_theta_min 3.03
_cell_volume 2230.0(4)
_computing_cell_refinement 'Bruker SAINT v7.56a'
_computing_data_collection 'Bruker APEX 2'
_computing_data_reduction 'Bruker SAINT v7.56a'
_computing_molecular_graphics 'Bruker SHELXTL'
_computing_publication_material 'Bruker SHELXTL & local programs'
_computing_structure_refinement 'Bruker SHELXTL'
_computing_structure_solution 'SIR92 (Altomare, 1993)'
_diffrn_ambient_temperature 100(2)
_diffrn_measured_fraction_theta_full 0.994
_diffrn_measured_fraction_theta_max 0.993
_diffrn_measurement_device_type 'Bruker APEX II CCD diffractometer'
_diffrn_measurement_method '\w rotation with narrow frames'
_diffrn_radiation_monochromator 'silicon 111'
_diffrn_radiation_source 'Advanced Light Source station 11.3.1'
_diffrn_radiation_type synchrotron
_diffrn_radiation_wavelength 0.77490
_diffrn_reflns_av_R_equivalents 0.0321
_diffrn_reflns_av_sigmaI/netI 0.0454
_diffrn_reflns_limit_h_max 12
_diffrn_reflns_limit_h_min -12
_diffrn_reflns_limit_k_max 13
_diffrn_reflns_limit_k_min -13
_diffrn_reflns_limit_l_max 22
_diffrn_reflns_limit_l_min -21
_diffrn_reflns_number 16072
_diffrn_reflns_theta_full 27.10
_diffrn_reflns_theta_max 27.13
_diffrn_reflns_theta_min 3.03
_diffrn_standards_number 0
_exptl_absorpt_coefficient_mu 1.201
_exptl_absorpt_correction_T_max 0.94
_exptl_absorpt_correction_T_min 0.93
_exptl_absorpt_correction_type multi-scan
_exptl_absorpt_process_details 'SADABS v2.10 Bruker AXS Madison WI US'
_exptl_crystal_colour green
_exptl_crystal_density_diffrn 1.389
_exptl_crystal_density_method 'not measured'
_exptl_crystal_description block
_exptl_crystal_F_000 969
_exptl_crystal_size_max 0.06
_exptl_crystal_size_mid 0.06
_exptl_crystal_size_min 0.05
_refine_diff_density_max 1.456
_refine_diff_density_min -0.957
_refine_diff_density_rms 0.080
_refine_ls_extinction_method none
_refine_ls_goodness_of_fit_ref 1.033
_refine_ls_hydrogen_treatment constr
_refine_ls_matrix_type full
_refine_ls_number_parameters 535
_refine_ls_number_reflns 7548
_refine_ls_number_restraints 74
_refine_ls_restrained_S_all 1.091
_refine_ls_R_factor_all 0.0586
_refine_ls_R_factor_gt 0.0478
_refine_ls_shift/su_max 0.001
_refine_ls_shift/su_mean 0.000
_refine_ls_structure_factor_coef Fsqd
_refine_ls_weighting_details 'calc w=1/[\s^2^(Fo^2^)+(0.0506P)^2^+5.2591P] where P=(Fo^2^+2Fc^2^)/3'
_refine_ls_weighting_scheme calc
_refine_ls_wR_factor_gt 0.1168
_refine_ls_wR_factor_ref 0.1233
_reflns_number_gt 6349
_reflns_number_total 7548
_reflns_threshold_expression >2sigma(I)
_cod_data_source_file c4mt00152d1.cif
_cod_data_source_block pgbprime
_cod_depositor_comments 'Adding full bibliography for 1517344--1517349.cif.'
_cod_original_sg_symbol_H-M P-1
_cod_database_code 1517345

loop_
_symmetry_equiv_pos_as_xyz
'x, y, z'
'-x, -y, -z'

loop_
_atom_site_label
_atom_site_type_symbol
_atom_site_fract_x
_atom_site_fract_y
_atom_site_fract_z
_atom_site_U_iso_or_equiv
_atom_site_adp_type
_atom_site_occupancy
_atom_site_symmetry_multiplicity
_atom_site_calc_flag
_atom_site_refinement_flags
Cu1 Cu 0.5000 0.5000 0.5000 0.01843(16) Uani 1 2 d S
Cu2 Cu 0.76753(4) 0.45237(4) 0.57856(2) 0.01820(13) Uani 1 1 d .
Cl1 Cl 0.41736(8) 0.65153(8) 0.39843(5) 0.0216(2) Uani 1 1 d .
Cl2 Cl 0.75445(8) 0.49884(8) 0.45341(5) 0.0217(2) Uani 1 1 d .
Cl3 Cl 0.93245(9) 0.28237(9) 0.57998(5) 0.0288(2) Uani 1 1 d .
O1 O 0.6078(2) 0.7535(3) 0.74021(14) 0.0277(6) Uani 1 1 d .
H1 H 0.5535 0.7402 0.7185 0.042 Uiso 1 1 calc R
O2 O 0.8192(3) 0.1509(3) 0.89134(17) 0.0432(8) Uani 1 1 d .
H2 H 0.8494 0.1864 0.8507 0.065 Uiso 1 1 calc R
N1 N 0.5112(3) 0.6251(3) 0.54892(17) 0.0199(7) Uani 1 1 d .
N2 N 0.6261(3) 0.6114(3) 0.57680(16) 0.0191(6) Uani 1 1 d .
N3 N 0.5022(3) 0.7930(3) 0.58080(16) 0.0191(7) Uani 1 1 d .
N4 N 0.7900(3) 0.4386(3) 0.68445(17) 0.0214(7) Uani 1 1 d .
N5 N 0.6948(3) 0.4143(3) 0.73711(17) 0.0239(7) Uani 1 1 d .
N6 N 0.8639(3) 0.4035(3) 0.79283(17) 0.0223(7) Uani 1 1 d .
C1 C 0.6213(3) 0.7108(3) 0.59598(19) 0.0185(8) Uani 1 1 d .
C2 C 0.4475(4) 0.9146(3) 0.5880(2) 0.0208(8) Uani 1 1 d .
C3 C 0.5171(4) 0.9823(4) 0.6063(2) 0.0244(8) Uani 1 1 d .
H3A H 0.6059 0.9479 0.6145 0.029 Uiso 1 1 calc R
C4 C 0.4562(4) 1.0997(4) 0.6125(2) 0.0295(9) Uani 1 1 d .
H4A H 0.5036 1.1460 0.6251 0.035 Uiso 1 1 calc R
C5 C 0.3262(4) 1.1514(4) 0.6004(2) 0.0310(9) Uani 1 1 d .
H5A H 0.2849 1.2319 0.6057 0.037 Uiso 1 1 calc R
C6 C 0.2579(4) 1.0852(4) 0.5808(2) 0.0291(9) Uani 1 1 d .
H6A H 0.1693 1.1209 0.5725 0.035 Uiso 1 1 calc R
C7 C 0.3163(4) 0.9665(3) 0.5730(2) 0.0218(8) Uani 1 1 d .
C8 C 0.2476(4) 0.9002(4) 0.5471(2) 0.0255(8) Uani 1 1 d .
H8A H 0.1593 0.9365 0.5381 0.031 Uiso 1 1 calc R
C9 C 0.3046(4) 0.7890(4) 0.5356(2) 0.0233(8) Uani 1 1 d .
H9A H 0.2593 0.7480 0.5163 0.028 Uiso 1 1 calc R
C10 C 0.4359(3) 0.7340(3) 0.5531(2) 0.0192(8) Uani 1 1 d .
C11 C 0.7293(3) 0.7278(3) 0.6266(2) 0.0191(8) Uani 1 1 d .
C12 C 0.8456(3) 0.7189(3) 0.5834(2) 0.0202(8) Uani 1 1 d .
H12A H 0.8539 0.6992 0.5372 0.024 Uiso 1 1 calc R
C13 C 0.9474(4) 0.7389(4) 0.6086(2) 0.0251(8) Uani 1 1 d .
H13A H 1.0269 0.7325 0.5801 0.030 Uiso 1 1 calc R
C14 C 0.9329(4) 0.7687(4) 0.6761(2) 0.0272(9) Uani 1 1 d .
H14A H 1.0030 0.7856 0.6918 0.033 Uiso 1 1 calc R
C15 C 0.8211(4) 0.7748(4) 0.7218(2) 0.0245(8) Uani 1 1 d .
C16 C 0.7179(3) 0.7504(4) 0.6965(2) 0.0224(8) Uani 1 1 d .
C17 C 0.8056(4) 0.8141(4) 0.7943(2) 0.0308(9) Uani 1 1 d .
C18 C 0.9311(4) 0.8331(5) 0.8109(3) 0.0409(11) Uani 1 1 d .
H18A H 0.9989 0.7556 0.8170 0.061 Uiso 1 1 calc R
H18B H 0.9174 0.8606 0.8565 0.061 Uiso 1 1 calc R
H18C H 0.9568 0.8950 0.7698 0.061 Uiso 1 1 calc R
C19 C 0.7691(5) 0.7184(4) 0.8606(2) 0.0377(11) Uani 1 1 d .
H19A H 0.8355 0.6402 0.8651 0.057 Uiso 1 1 calc R
H19B H 0.6866 0.7077 0.8534 0.057 Uiso 1 1 calc R
H19C H 0.7618 0.7460 0.9057 0.057 Uiso 1 1 calc R
C20 C 0.7021(4) 0.9384(4) 0.7857(3) 0.0380(11) Uani 1 1 d .
H20A H 0.7273 0.9988 0.7434 0.057 Uiso 1 1 calc R
H20B H 0.6937 0.9668 0.8307 0.057 Uiso 1 1 calc R
H20C H 0.6196 0.9286 0.7777 0.057 Uiso 1 1 calc R
C21 C 0.7399(4) 0.3909(4) 0.8021(2) 0.0245(8) Uani 1 1 d .
C22 C 0.9529(4) 0.3951(4) 0.8434(2) 0.0248(8) Uani 1 1 d .
C23 C 0.9233(4) 0.3742(4) 0.9195(2) 0.0321(10) Uani 1 1 d .
H23A H 0.8420 0.3626 0.9399 0.038 Uiso 1 1 calc R
C24 C 1.0145(4) 0.3707(4) 0.9649(2) 0.0362(10) Uani 1 1 d .
H24A H 0.9955 0.3564 1.0168 0.043 Uiso 1 1 calc R
C25 C 1.1332(4) 0.3879(5) 0.9352(2) 0.0385(11) Uani 1 1 d .
H25A H 1.1944 0.3858 0.9669 0.046 Uiso 1 1 calc R
C26 C 1.1632(4) 0.4080(4) 0.8605(2) 0.0355(10) Uani 1 1 d .
H26A H 1.2450 0.4191 0.8410 0.043 Uiso 1 1 calc R
C27 C 1.0729(4) 0.4120(4) 0.8123(2) 0.0272(9) Uani 1 1 d .
C28 C 1.1019(4) 0.4346(4) 0.7337(2) 0.0287(9) Uani 1 1 d .
H28A H 1.1846 0.4429 0.7142 0.034 Uiso 1 1 calc R
C29 C 1.0140(4) 0.4444(4) 0.6871(2) 0.0243(8) Uani 1 1 d .
H29A H 1.0338 0.4596 0.6353 0.029 Uiso 1 1 calc R
C30 C 0.8916(3) 0.4313(3) 0.7179(2) 0.0212(8) Uani 1 1 d .
C31 C 0.6695(4) 0.3496(4) 0.8723(2) 0.0277(9) Uani 1 1 d .
C32 C 0.5577(4) 0.4296(4) 0.8947(2) 0.0347(10) Uani 1 1 d .
H32A H 0.5272 0.5108 0.8654 0.042 Uiso 1 1 calc R
C33 C 0.4924(4) 0.3882(5) 0.9606(3) 0.0407(12) Uani 1 1 d .
H33A H 0.4140 0.4398 0.9756 0.049 Uiso 1 1 calc R
C34 C 0.5410(4) 0.2723(5) 1.0045(3) 0.0403(12) Uani 1 1 d .
H34A H 0.4967 0.2474 1.0506 0.048 Uiso 1 1 calc R
C35 C 0.6522(4) 0.1900(5) 0.9842(2) 0.0378(11) Uani 1 1 d .
C36 C 0.7128(4) 0.2304(4) 0.9143(2) 0.0312(9) Uani 1 1 d .
C37 C 0.7093(6) 0.0640(6) 1.0353(3) 0.0641(13) Uani 1 1 d U
C38 C 0.7120(9) -0.0385(6) 0.9995(4) 0.0904(19) Uani 1 1 d U
H38A H 0.7635 -0.0291 0.9524 0.136 Uiso 1 1 calc R
H38B H 0.6241 -0.0337 0.9906 0.136 Uiso 1 1 calc R
H38C H 0.7499 -0.1183 1.0325 0.136 Uiso 1 1 calc R
C39 C 0.8437(7) 0.0587(7) 1.0536(3) 0.0867(18) Uani 1 1 d U
H39A H 0.8982 0.0712 1.0079 0.130 Uiso 1 1 calc R
H39B H 0.8815 -0.0216 1.0862 0.130 Uiso 1 1 calc R
H39C H 0.8370 0.1230 1.0785 0.130 Uiso 1 1 calc R
C40 C 0.6287(7) 0.0419(7) 1.1094(3) 0.0767(18) Uani 1 1 d U
H40A H 0.6256 0.1045 1.1349 0.115 Uiso 1 1 calc R
H40B H 0.6680 -0.0394 1.1404 0.115 Uiso 1 1 calc R
H40C H 0.5412 0.0465 1.0998 0.115 Uiso 1 1 calc R
O1S O 0.4304(4) 0.6470(5) 0.7293(2) 0.0765(13) Uani 1 1 d U
H1S H 0.4358 0.5781 0.7228 0.115 Uiso 1 1 calc R
C1S C 0.3060(7) 0.6993(9) 0.7518(5) 0.105(2) Uani 1 1 d U
H1S1 H 0.2879 0.6571 0.8031 0.157 Uiso 1 1 calc R
H1S2 H 0.2467 0.6921 0.7200 0.157 Uiso 1 1 calc R
H1S3 H 0.2949 0.7861 0.7485 0.157 Uiso 1 1 calc R
O2S O 0.9169(3) 0.1541(3) 0.75214(16) 0.0349(7) Uani 1 1 d .
H2S H 0.8964 0.1964 0.7096 0.052 Uiso 1 1 calc R
C2S C 1.0534(5) 0.1130(5) 0.7534(3) 0.0506(13) Uani 1 1 d .
H2S1 H 1.0885 0.1839 0.7409 0.076 Uiso 1 1 calc R
H2S2 H 1.0882 0.0640 0.7173 0.076 Uiso 1 1 calc R
H2S3 H 1.0773 0.0627 0.8029 0.076 Uiso 1 1 calc R
O3S O 0.4142(4) 0.4155(5) 0.7374(2) 0.0836(13) Uani 1 1 d U
H3S H 0.4499 0.4244 0.6946 0.125 Uiso 1 1 calc R
C3S C 0.4640(9) 0.2668(9) 0.7850(5) 0.109(2) Uani 1 1 d U
H3S1 H 0.5561 0.2345 0.7735 0.163 Uiso 1 1 calc R
H3S2 H 0.4164 0.2190 0.7708 0.163 Uiso 1 1 calc R
H3S3 H 0.4483 0.2609 0.8381 0.163 Uiso 1 1 calc R

loop_
_atom_site_aniso_label
_atom_site_aniso_U_11
_atom_site_aniso_U_22
_atom_site_aniso_U_33
_atom_site_aniso_U_23
_atom_site_aniso_U_13
_atom_site_aniso_U_12
Cu1 0.0173(3) 0.0188(3) 0.0209(3) -0.0092(3) -0.0095(2) 0.0004(2)
Cu2 0.0146(2) 0.0218(3) 0.0182(2) -0.00926(18) -0.00678(17) 0.00155(18)
Cl1 0.0215(4) 0.0227(5) 0.0217(5) -0.0071(4) -0.0078(3) -0.0035(4)
Cl2 0.0197(4) 0.0254(5) 0.0195(4) -0.0084(4) -0.0047(3) -0.0014(4)
Cl3 0.0228(5) 0.0335(5) 0.0242(5) -0.0127(4) -0.0077(4) 0.0090(4)
O1 0.0199(14) 0.0433(17) 0.0236(14) -0.0174(13) -0.0004(11) -0.0059(12)
O2 0.0397(18) 0.047(2) 0.0250(16) -0.0029(14) 0.0046(13) 0.0058(15)
N1 0.0145(15) 0.0237(17) 0.0224(16) -0.0088(13) -0.0088(12) -0.0001(13)
N2 0.0150(15) 0.0261(17) 0.0189(16) -0.0097(13) -0.0069(12) -0.0033(13)
N3 0.0163(15) 0.0196(16) 0.0215(16) -0.0087(13) -0.0067(12) 0.0008(12)
N4 0.0173(15) 0.0278(18) 0.0200(16) -0.0109(14) -0.0056(13) -0.0007(13)
N5 0.0184(16) 0.0298(18) 0.0238(17) -0.0143(14) -0.0033(13) 0.0010(13)
N6 0.0194(16) 0.0284(18) 0.0208(17) -0.0096(14) -0.0060(13) -0.0038(13)
C1 0.0173(18) 0.0211(19) 0.0172(18) -0.0082(15) -0.0035(14) -0.0012(15)
C2 0.0230(19) 0.0188(19) 0.0184(18) -0.0076(15) -0.0022(15) 0.0009(15)
C3 0.026(2) 0.026(2) 0.023(2) -0.0087(16) -0.0053(16) -0.0046(16)
C4 0.039(2) 0.025(2) 0.026(2) -0.0101(17) -0.0025(18) -0.0081(18)
C5 0.038(2) 0.020(2) 0.031(2) -0.0097(17) 0.0002(18) -0.0002(18)
C6 0.028(2) 0.026(2) 0.026(2) -0.0063(17) -0.0020(17) 0.0030(17)
C7 0.0214(19) 0.0209(19) 0.0196(19) -0.0057(15) -0.0022(15) 0.0004(15)
C8 0.0188(19) 0.027(2) 0.027(2) -0.0077(17) -0.0049(16) 0.0017(16)
C9 0.0183(18) 0.026(2) 0.025(2) -0.0082(16) -0.0087(15) -0.0008(15)
C10 0.0175(18) 0.0203(19) 0.0195(18) -0.0071(15) -0.0050(14) -0.0010(15)
C11 0.0176(18) 0.0194(19) 0.0230(19) -0.0091(15) -0.0072(15) -0.0028(15)
C12 0.0200(18) 0.023(2) 0.0178(18) -0.0096(15) -0.0024(14) -0.0017(15)
C13 0.0173(18) 0.033(2) 0.026(2) -0.0137(17) -0.0026(15) -0.0033(16)
C14 0.0207(19) 0.034(2) 0.033(2) -0.0156(18) -0.0086(17) -0.0058(17)
C15 0.025(2) 0.027(2) 0.024(2) -0.0123(17) -0.0091(16) -0.0016(16)
C16 0.0183(18) 0.027(2) 0.0212(19) -0.0090(16) -0.0020(15) -0.0024(15)
C17 0.030(2) 0.039(2) 0.028(2) -0.0202(19) -0.0075(17) -0.0034(18)
C18 0.042(3) 0.055(3) 0.038(3) -0.028(2) -0.013(2) -0.012(2)
C19 0.044(3) 0.048(3) 0.023(2) -0.017(2) -0.0077(19) -0.006(2)
C20 0.040(3) 0.045(3) 0.035(2) -0.025(2) -0.006(2) -0.005(2)
C21 0.0182(19) 0.030(2) 0.026(2) -0.0141(17) -0.0060(16) 0.0013(16)
C22 0.025(2) 0.029(2) 0.023(2) -0.0098(17) -0.0110(16) -0.0032(16)
C23 0.029(2) 0.045(3) 0.025(2) -0.0117(19) -0.0072(17) -0.0089(19)
C24 0.041(3) 0.048(3) 0.023(2) -0.011(2) -0.0097(19) -0.012(2)
C25 0.036(2) 0.056(3) 0.030(2) -0.008(2) -0.0171(19) -0.018(2)
C26 0.032(2) 0.048(3) 0.031(2) -0.007(2) -0.0112(18) -0.017(2)
C27 0.027(2) 0.032(2) 0.024(2) -0.0064(17) -0.0093(16) -0.0061(17)
C28 0.025(2) 0.037(2) 0.026(2) -0.0079(18) -0.0056(17) -0.0101(18)
C29 0.024(2) 0.031(2) 0.0201(19) -0.0076(16) -0.0048(15) -0.0069(17)
C30 0.0196(19) 0.025(2) 0.0200(19) -0.0097(16) -0.0071(15) -0.0007(15)
C31 0.021(2) 0.043(3) 0.025(2) -0.0169(19) -0.0043(16) -0.0076(18)
C32 0.027(2) 0.048(3) 0.036(2) -0.025(2) -0.0010(18) -0.0065(19)
C33 0.027(2) 0.061(3) 0.044(3) -0.035(3) 0.008(2) -0.012(2)
C34 0.035(2) 0.066(3) 0.033(2) -0.028(2) 0.011(2) -0.024(2)
C35 0.041(3) 0.052(3) 0.026(2) -0.015(2) 0.0016(19) -0.018(2)
C36 0.026(2) 0.046(3) 0.023(2) -0.0154(19) 0.0010(17) -0.0063(19)
C37 0.082(3) 0.068(3) 0.027(2) -0.006(2) 0.013(2) -0.011(3)
C38 0.138(5) 0.057(3) 0.055(3) -0.015(3) 0.029(3) -0.011(3)
C39 0.072(3) 0.108(5) 0.040(3) 0.010(3) -0.003(2) 0.007(3)
C40 0.106(4) 0.082(4) 0.033(3) -0.009(3) 0.022(3) -0.030(4)
O1S 0.054(2) 0.147(4) 0.044(2) -0.010(2) -0.0032(17) -0.065(2)
C1S 0.060(3) 0.136(5) 0.097(4) 0.014(4) -0.007(3) -0.034(3)
O2S 0.0349(16) 0.0356(18) 0.0249(15) -0.0057(13) -0.0017(12) 0.0023(13)
C2S 0.038(3) 0.062(3) 0.037(3) -0.009(2) -0.003(2) 0.006(2)
O3S 0.041(2) 0.153(3) 0.059(2) -0.055(2) -0.0082(18) 0.001(2)
C3S 0.101(5) 0.142(4) 0.095(5) -0.045(4) -0.007(4) -0.036(4)

loop_
_atom_type_symbol
_atom_type_description
_atom_type_scat_dispersion_real
_atom_type_scat_dispersion_imag
_atom_type_scat_source
C C -0.0020 0.0020 'WCROMER Program in WinGX L.Kissel & R.H.Pratt Acta Cryst A46 170 1990'
H H 0.0000 0.0000 'WCROMER Program in WinGX L.Kissel & R.H.Pratt Acta Cryst A46 170 1990'
N N -0.0031 0.0040 'WCROMER Program in WinGX L.Kissel & R.H.Pratt Acta Cryst A46 170 1990'
O O -0.0041 0.0074 'WCROMER Program in WinGX L.Kissel & R.H.Pratt Acta Cryst A46 170 1990'
Cl Cl 0.1408 0.1896 'WCROMER Program in WinGX L.Kissel & R.H.Pratt Acta Cryst A46 170 1990'
Cu Cu 0.1330 1.4803 'WCROMER Program in WinGX L.Kissel & R.H.Pratt Acta Cryst A46 170 1990'

loop_
_geom_angle_atom_site_label_1
_geom_angle_atom_site_label_2
_geom_angle_atom_site_label_3
_geom_angle
_geom_angle_site_symmetry_1
_geom_angle_site_symmetry_3
N1 Cu1 N1 180.00(13) 2_666 .
N1 Cu1 Cl1 89.37(9) 2_666 .
N1 Cu1 Cl1 90.63(9) . .
N1 Cu1 Cl1 90.63(9) 2_666 2_666
N1 Cu1 Cl1 89.37(9) . 2_666
Cl1 Cu1 Cl1 180.00(3) . 2_666
N4 Cu2 N2 88.91(12) . .
N4 Cu2 Cl3 90.36(9) . .
N2 Cu2 Cl3 176.70(9) . .
N4 Cu2 Cl2 169.73(10) . .
N2 Cu2 Cl2 86.74(9) . .
Cl3 Cu2 Cl2 93.46(4) . .
N4 Cu2 Cl1 97.52(9) . 2_666
N2 Cu2 Cl1 85.80(9) . 2_666
Cl3 Cu2 Cl1 97.48(4) . 2_666
Cl2 Cu2 Cl1 91.44(3) . 2_666
Cu1 Cl1 Cu2 84.33(3) . 2_666
C16 O1 H1 109.5 . .
C36 O2 H2 109.5 . .
C10 N1 N2 107.2(3) . .
C10 N1 Cu1 133.8(2) . .
N2 N1 Cu1 118.3(2) . .
C1 N2 N1 109.3(3) . .
C1 N2 Cu2 132.6(2) . .
N1 N2 Cu2 118.1(2) . .
C10 N3 C1 105.7(3) . .
C10 N3 C2 121.9(3) . .
C1 N3 C2 132.4(3) . .
C30 N4 N5 108.7(3) . .
C30 N4 Cu2 131.3(3) . .
N5 N4 Cu2 119.3(2) . .
C21 N5 N4 107.6(3) . .
C30 N6 C21 105.2(3) . .
C30 N6 C22 121.9(3) . .
C21 N6 C22 132.9(3) . .
N2 C1 N3 108.5(3) . .
N2 C1 C11 123.4(3) . .
N3 C1 C11 128.0(3) . .
C3 C2 C7 120.8(3) . .
C3 C2 N3 123.2(3) . .
C7 C2 N3 116.0(3) . .
C4 C3 C2 119.4(4) . .
C4 C3 H3A 120.3 . .
C2 C3 H3A 120.3 . .
C3 C4 C5 120.9(4) . .
C3 C4 H4A 119.5 . .
C5 C4 H4A 119.5 . .
C6 C5 C4 119.6(4) . .
C6 C5 H5A 120.2 . .
C4 C5 H5A 120.2 . .
C5 C6 C7 121.3(4) . .
C5 C6 H6A 119.4 . .
C7 C6 H6A 119.4 . .
C6 C7 C2 117.9(4) . .
C6 C7 C8 121.5(3) . .
C2 C7 C8 120.6(3) . .
C9 C8 C7 122.0(3) . .
C9 C8 H8A 119.0 . .
C7 C8 H8A 119.0 . .
C8 C9 C10 117.8(4) . .
C8 C9 H9A 121.1 . .
C10 C9 H9A 121.1 . .
N1 C10 N3 109.3(3) . .
N1 C10 C9 129.3(3) . .
N3 C10 C9 121.4(3) . .
C16 C11 C12 120.9(3) . .
C16 C11 C1 121.7(3) . .
C12 C11 C1 117.4(3) . .
C13 C12 C11 119.4(3) . .
C13 C12 H12A 120.3 . .
C11 C12 H12A 120.3 . .
C12 C13 C14 119.4(4) . .
C12 C13 H13A 120.3 . .
C14 C13 H13A 120.3 . .
C15 C14 C13 123.2(3) . .
C15 C14 H14A 118.4 . .
C13 C14 H14A 118.4 . .
C14 C15 C16 117.0(3) . .
C14 C15 C17 122.0(3) . .
C16 C15 C17 120.9(3) . .
O1 C16 C11 121.4(3) . .
O1 C16 C15 118.6(3) . .
C11 C16 C15 119.9(3) . .
C19 C17 C15 112.0(3) . .
C19 C17 C18 107.1(4) . .
C15 C17 C18 111.4(3) . .
C19 C17 C20 110.6(4) . .
C15 C17 C20 108.3(3) . .
C18 C17 C20 107.3(4) . .
C17 C18 H18A 109.5 . .
C17 C18 H18B 109.5 . .
H18A C18 H18B 109.5 . .
C17 C18 H18C 109.5 . .
H18A C18 H18C 109.5 . .
H18B C18 H18C 109.5 . .
C17 C19 H19A 109.5 . .
C17 C19 H19B 109.5 . .
H19A C19 H19B 109.5 . .
C17 C19 H19C 109.5 . .
H19A C19 H19C 109.5 . .
H19B C19 H19C 109.5 . .
C17 C20 H20A 109.5 . .
C17 C20 H20B 109.5 . .
H20A C20 H20B 109.5 . .
C17 C20 H20C 109.5 . .
H20A C20 H20C 109.5 . .
H20B C20 H20C 109.5 . .
N5 C21 N6 109.5(3) . .
N5 C21 C31 123.4(3) . .
N6 C21 C31 126.9(3) . .
C23 C22 C27 121.3(4) . .
C23 C22 N6 122.6(4) . .
C27 C22 N6 116.1(3) . .
C24 C23 C22 118.9(4) . .
C24 C23 H23A 120.5 . .
C22 C23 H23A 120.5 . .
C23 C24 C25 120.6(4) . .
C23 C24 H24A 119.7 . .
C25 C24 H24A 119.7 . .
C26 C25 C24 120.8(4) . .
C26 C25 H25A 119.6 . .
C24 C25 H25A 119.6 . .
C25 C26 C27 120.4(4) . .
C25 C26 H26A 119.8 . .
C27 C26 H26A 119.8 . .
C22 C27 C26 118.0(4) . .
C22 C27 C28 120.8(3) . .
C26 C27 C28 121.2(4) . .
C29 C28 C27 121.5(4) . .
C29 C28 H28A 119.2 . .
C27 C28 H28A 119.2 . .
C28 C29 C30 117.9(4) . .
C28 C29 H29A 121.0 . .
C30 C29 H29A 121.0 . .
N4 C30 N6 108.9(3) . .
N4 C30 C29 129.4(3) . .
N6 C30 C29 121.6(3) . .
C36 C31 C32 120.8(4) . .
C36 C31 C21 119.5(4) . .
C32 C31 C21 119.7(4) . .
C33 C32 C31 118.6(5) . .
C33 C32 H32A 120.7 . .
C31 C32 H32A 120.7 . .
C34 C33 C32 120.1(4) . .
C34 C33 H33A 119.9 . .
C32 C33 H33A 119.9 . .
C33 C34 C35 122.9(4) . .
C33 C34 H34A 118.5 . .
C35 C34 H34A 118.5 . .
C34 C35 C36 116.3(4) . .
C34 C35 C37 122.4(4) . .
C36 C35 C37 121.3(4) . .
O2 C36 C31 120.9(4) . .
O2 C36 C35 118.1(4) . .
C31 C36 C35 120.9(4) . .
C35 C37 C39 108.6(5) . .
C35 C37 C38 110.6(5) . .
C39 C37 C38 112.2(6) . .
C35 C37 C40 111.9(5) . .
C39 C37 C40 107.1(5) . .
C38 C37 C40 106.5(6) . .
C37 C38 H38A 109.5 . .
C37 C38 H38B 109.5 . .
H38A C38 H38B 109.5 . .
C37 C38 H38C 109.5 . .
H38A C38 H38C 109.5 . .
H38B C38 H38C 109.5 . .
C37 C39 H39A 109.5 . .
C37 C39 H39B 109.5 . .
H39A C39 H39B 109.5 . .
C37 C39 H39C 109.5 . .
H39A C39 H39C 109.5 . .
H39B C39 H39C 109.5 . .
C37 C40 H40A 109.5 . .
C37 C40 H40B 109.5 . .
H40A C40 H40B 109.5 . .
C37 C40 H40C 109.5 . .
H40A C40 H40C 109.5 . .
H40B C40 H40C 109.5 . .
C1S O1S H1S 109.5 . .
O1S C1S H1S1 109.5 . .
O1S C1S H1S2 109.5 . .
H1S1 C1S H1S2 109.5 . .
O1S C1S H1S3 109.5 . .
H1S1 C1S H1S3 109.5 . .
H1S2 C1S H1S3 109.5 . .
C2S O2S H2S 109.5 . .
O2S C2S H2S1 109.5 . .
O2S C2S H2S2 109.5 . .
H2S1 C2S H2S2 109.5 . .
O2S C2S H2S3 109.5 . .
H2S1 C2S H2S3 109.5 . .
H2S2 C2S H2S3 109.5 . .
C3S O3S H3S 109.5 . .
O3S C3S H3S1 109.5 . .
O3S C3S H3S2 109.5 . .
H3S1 C3S H3S2 109.5 . .
O3S C3S H3S3 109.5 . .
H3S1 C3S H3S3 109.5 . .
H3S2 C3S H3S3 109.5 . .

loop_
_geom_bond_atom_site_label_1
_geom_bond_atom_site_label_2
_geom_bond_distance
_geom_bond_site_symmetry_2
Cu1 N1 1.989(3) 2_666
Cu1 N1 1.989(3) .
Cu1 Cl1 2.3027(9) .
Cu1 Cl1 2.3027(9) 2_666
Cu2 N4 2.005(3) .
Cu2 N2 2.041(3) .
Cu2 Cl3 2.2593(10) .
Cu2 Cl2 2.2872(10) .
Cu2 Cl1 2.5911(10) 2_666
Cl1 Cu2 2.5911(10) 2_666
O1 C16 1.357(4) .
O1 H1 0.8400 .
O2 C36 1.362(5) .
O2 H2 0.8400 .
N1 C10 1.321(5) .
N1 N2 1.378(4) .
N2 C1 1.307(5) .
N3 C10 1.377(5) .
N3 C1 1.384(5) .
N3 C2 1.419(5) .
N4 C30 1.323(5) .
N4 N5 1.371(4) .
N5 C21 1.313(5) .
N6 C30 1.371(5) .
N6 C21 1.388(5) .
N6 C22 1.421(5) .
C1 C11 1.472(5) .
C2 C3 1.389(5) .
C2 C7 1.415(5) .
C3 C4 1.377(6) .
C3 H3A 0.9500 .
C4 C5 1.392(6) .
C4 H4A 0.9500 .
C5 C6 1.376(6) .
C5 H5A 0.9500 .
C6 C7 1.397(5) .
C6 H6A 0.9500 .
C7 C8 1.444(5) .
C8 C9 1.340(5) .
C8 H8A 0.9500 .
C9 C10 1.431(5) .
C9 H9A 0.9500 .
C11 C16 1.399(5) .
C11 C12 1.402(5) .
C12 C13 1.374(5) .
C12 H12A 0.9500 .
C13 C14 1.392(5) .
C13 H13A 0.9500 .
C14 C15 1.388(6) .
C14 H14A 0.9500 .
C15 C16 1.416(5) .
C15 C17 1.538(5) .
C17 C19 1.530(6) .
C17 C18 1.540(6) .
C17 C20 1.546(6) .
C18 H18A 0.9800 .
C18 H18B 0.9800 .
C18 H18C 0.9800 .
C19 H19A 0.9800 .
C19 H19B 0.9800 .
C19 H19C 0.9800 .
C20 H20A 0.9800 .
C20 H20B 0.9800 .
C20 H20C 0.9800 .
C21 C31 1.470(6) .
C22 C23 1.396(6) .
C22 C27 1.407(6) .
C23 C24 1.388(6) .
C23 H23A 0.9500 .
C24 C25 1.389(6) .
C24 H24A 0.9500 .
C25 C26 1.372(6) .
C25 H25A 0.9500 .
C26 C27 1.416(5) .
C26 H26A 0.9500 .
C27 C28 1.438(6) .
C28 C29 1.350(5) .
C28 H28A 0.9500 .
C29 C30 1.417(5) .
C29 H29A 0.9500 .
C31 C36 1.386(6) .
C31 C32 1.398(6) .
C32 C33 1.383(7) .
C32 H32A 0.9500 .
C33 C34 1.378(7) .
C33 H33A 0.9500 .
C34 C35 1.392(7) .
C34 H34A 0.9500 .
C35 C36 1.413(6) .
C35 C37 1.533(8) .
C37 C39 1.534(10) .
C37 C38 1.537(9) .
C37 C40 1.544(7) .
C38 H38A 0.9800 .
C38 H38B 0.9800 .
C38 H38C 0.9800 .
C39 H39A 0.9800 .
C39 H39B 0.9800 .
C39 H39C 0.9800 .
C40 H40A 0.9800 .
C40 H40B 0.9800 .
C40 H40C 0.9800 .
O1S C1S 1.376(9) .
O1S H1S 0.8400 .
C1S H1S1 0.9800 .
C1S H1S2 0.9800 .
C1S H1S3 0.9800 .
O2S C2S 1.425(6) .
O2S H2S 0.8400 .
C2S H2S1 0.9800 .
C2S H2S2 0.9800 .
C2S H2S3 0.9800 .
O3S C3S 1.696(11) .
O3S H3S 0.8400 .
C3S H3S1 0.9800 .
C3S H3S2 0.9800 .
C3S H3S3 0.9800 .
